data_1559487
loop_
_publ_author_name
'Hirakawa, T.'
'Tokuzumi, .W'
'Shimokawa, Y.'
'Sato, T.'
'Yoshida, H.'
'Ohyama, J.'
'Machida, M.'

_publ_section_title
;
 Comparative study of structure-catalytic activity relationship for
 Ni-Cr-Al-O and Cu-Ni-Cr-Al-O spinel oxide soloid solutions
;
_journal_name_full 'Journal of the Ceramic Society of Japan'
_journal_page_first 906
_journal_page_last 911
_journal_paper_doi 10.2109/jcersj2.20101
_journal_volume 128
_journal_year 2020
_chemical_formula_sum 'Al1.8 Cr0.2 Cu0.05 Ni0.95 O4'
_chemical_name_common 'spinel (Cu0.05Ni0.11Al0.84)(Ni0.42Al0.48Cr0.1)2O4'
_space_group_IT_number 227
_space_group_name_Hall '-F 4vw 2vw 3'
_space_group_name_H-M_alt 'F d -3 m :2'
_cell_angle_alpha 90.000000
_cell_angle_beta 90.000000
_cell_angle_gamma 90.000000
_cell_formula_units_Z 8
_cell_length_a 8.07220(10)
_cell_length_b 8.07220(10)
_cell_length_c 8.07220(10)
_cell_volume 525.988(11)
_diffrn_ambient_pressure 100
_diffrn_ambient_temperature 298
_cod_data_source_file CuNiAlCrO4.cif
_cod_data_source_block CuNiAlCrO4
_cod_original_cell_volume 525.987850
_cod_original_sg_symbol_H-M 'F d -3 m'
_cod_original_formula_sum 'Cu0.05 Ni0.95 Al1.8 Cr0.2 O4'
_cod_database_code 1559487

loop_
_space_group_symop_id
_space_group_symop_operation_xyz
1 x,y,z
2 -x,-y,-z
3 -x+3/4,-y+1/4,z+1/2
4 x+1/4,y+3/4,-z+1/2
5 -x+1/4,y+1/2,-z+3/4
6 x+3/4,-y+1/2,z+1/4
7 x+1/2,-y+3/4,-z+1/4
8 -x+1/2,y+1/4,z+3/4
9 z,x,y
10 -z,-x,-y
11 z+1/2,-x+3/4,-y+1/4
12 -z+1/2,x+1/4,y+3/4
13 -z+3/4,-x+1/4,y+1/2
14 z+1/4,x+3/4,-y+1/2
15 -z+1/4,x+1/2,-y+3/4
16 z+3/4,-x+1/2,y+1/4
17 y,z,x
18 -y,-z,-x
19 -y+1/4,z+1/2,-x+3/4
20 y+3/4,-z+1/2,x+1/4
21 y+1/2,-z+3/4,-x+1/4
22 -y+1/2,z+1/4,x+3/4
23 -y+3/4,-z+1/4,x+1/2
24 y+1/4,z+3/4,-x+1/2
25 y+3/4,x+1/4,-z+1/2
26 -y+1/4,-x+3/4,z+1/2
27 -y,-x,-z
28 y,x,z
29 y+1/4,-x+1/2,z+3/4
30 -y+3/4,x+1/2,-z+1/4
31 -y+1/2,x+3/4,z+1/4
32 y+1/2,-x+1/4,-z+3/4
33 x+3/4,z+1/4,-y+1/2
34 -x+1/4,-z+3/4,y+1/2
35 -x+1/2,z+3/4,y+1/4
36 x+1/2,-z+1/4,-y+3/4
37 -x,-z,-y
38 x,z,y
39 x+1/4,-z+1/2,y+3/4
40 -x+3/4,z+1/2,-y+1/4
41 z+3/4,y+1/4,-x+1/2
42 -z+1/4,-y+3/4,x+1/2
43 z+1/4,-y+1/2,x+3/4
44 -z+3/4,y+1/2,-x+1/4
45 -z+1/2,y+3/4,x+1/4
46 z+1/2,-y+1/4,-x+3/4
47 -z,-y,-x
48 z,y,x
49 x,y+1/2,z+1/2
50 -x,-y+1/2,-z+1/2
51 -x+3/4,-y+3/4,z
52 x+1/4,y+1/4,-z
53 -x+1/4,y,-z+1/4
54 x+3/4,-y,z+3/4
55 x+1/2,-y+1/4,-z+3/4
56 -x+1/2,y+3/4,z+1/4
57 z,x+1/2,y+1/2
58 -z,-x+1/2,-y+1/2
59 z+1/2,-x+1/4,-y+3/4
60 -z+1/2,x+3/4,y+1/4
61 -z+3/4,-x+3/4,y
62 z+1/4,x+1/4,-y
63 -z+1/4,x,-y+1/4
64 z+3/4,-x,y+3/4
65 y,z+1/2,x+1/2
66 -y,-z+1/2,-x+1/2
67 -y+1/4,z,-x+1/4
68 y+3/4,-z,x+3/4
69 y+1/2,-z+1/4,-x+3/4
70 -y+1/2,z+3/4,x+1/4
71 -y+3/4,-z+3/4,x
72 y+1/4,z+1/4,-x
73 y+3/4,x+3/4,-z
74 -y+1/4,-x+1/4,z
75 -y,-x+1/2,-z+1/2
76 y,x+1/2,z+1/2
77 y+1/4,-x,z+1/4
78 -y+3/4,x,-z+3/4
79 -y+1/2,x+1/4,z+3/4
80 y+1/2,-x+3/4,-z+1/4
81 x+3/4,z+3/4,-y
82 -x+1/4,-z+1/4,y
83 -x+1/2,z+1/4,y+3/4
84 x+1/2,-z+3/4,-y+1/4
85 -x,-z+1/2,-y+1/2
86 x,z+1/2,y+1/2
87 x+1/4,-z,y+1/4
88 -x+3/4,z,-y+3/4
89 z+3/4,y+3/4,-x
90 -z+1/4,-y+1/4,x
91 z+1/4,-y,x+1/4
92 -z+3/4,y,-x+3/4
93 -z+1/2,y+1/4,x+3/4
94 z+1/2,-y+3/4,-x+1/4
95 -z,-y+1/2,-x+1/2
96 z,y+1/2,x+1/2
97 x+1/2,y,z+1/2
98 -x+1/2,-y,-z+1/2
99 -x+1/4,-y+1/4,z
100 x+3/4,y+3/4,-z
101 -x+3/4,y+1/2,-z+1/4
102 x+1/4,-y+1/2,z+3/4
103 x,-y+3/4,-z+3/4
104 -x,y+1/4,z+1/4
105 z+1/2,x,y+1/2
106 -z+1/2,-x,-y+1/2
107 z,-x+3/4,-y+3/4
108 -z,x+1/4,y+1/4
109 -z+1/4,-x+1/4,y
110 z+3/4,x+3/4,-y
111 -z+3/4,x+1/2,-y+1/4
112 z+1/4,-x+1/2,y+3/4
113 y+1/2,z,x+1/2
114 -y+1/2,-z,-x+1/2
115 -y+3/4,z+1/2,-x+1/4
116 y+1/4,-z+1/2,x+3/4
117 y,-z+3/4,-x+3/4
118 -y,z+1/4,x+1/4
119 -y+1/4,-z+1/4,x
120 y+3/4,z+3/4,-x
121 y+1/4,x+1/4,-z
122 -y+3/4,-x+3/4,z
123 -y+1/2,-x,-z+1/2
124 y+1/2,x,z+1/2
125 y+3/4,-x+1/2,z+1/4
126 -y+1/4,x+1/2,-z+3/4
127 -y,x+3/4,z+3/4
128 y,-x+1/4,-z+1/4
129 x+1/4,z+1/4,-y
130 -x+3/4,-z+3/4,y
131 -x,z+3/4,y+3/4
132 x,-z+1/4,-y+1/4
133 -x+1/2,-z,-y+1/2
134 x+1/2,z,y+1/2
135 x+3/4,-z+1/2,y+1/4
136 -x+1/4,z+1/2,-y+3/4
137 z+1/4,y+1/4,-x
138 -z+3/4,-y+3/4,x
139 z+3/4,-y+1/2,x+1/4
140 -z+1/4,y+1/2,-x+3/4
141 -z,y+3/4,x+3/4
142 z,-y+1/4,-x+1/4
143 -z+1/2,-y,-x+1/2
144 z+1/2,y,x+1/2
145 x+1/2,y+1/2,z
146 -x+1/2,-y+1/2,-z
147 -x+1/4,-y+3/4,z+1/2
148 x+3/4,y+1/4,-z+1/2
149 -x+3/4,y,-z+3/4
150 x+1/4,-y,z+1/4
151 x,-y+1/4,-z+1/4
152 -x,y+3/4,z+3/4
153 z+1/2,x+1/2,y
154 -z+1/2,-x+1/2,-y
155 z,-x+1/4,-y+1/4
156 -z,x+3/4,y+3/4
157 -z+1/4,-x+3/4,y+1/2
158 z+3/4,x+1/4,-y+1/2
159 -z+3/4,x,-y+3/4
160 z+1/4,-x,y+1/4
161 y+1/2,z+1/2,x
162 -y+1/2,-z+1/2,-x
163 -y+3/4,z,-x+3/4
164 y+1/4,-z,x+1/4
165 y,-z+1/4,-x+1/4
166 -y,z+3/4,x+3/4
167 -y+1/4,-z+3/4,x+1/2
168 y+3/4,z+1/4,-x+1/2
169 y+1/4,x+3/4,-z+1/2
170 -y+3/4,-x+1/4,z+1/2
171 -y+1/2,-x+1/2,-z
172 y+1/2,x+1/2,z
173 y+3/4,-x,z+3/4
174 -y+1/4,x,-z+1/4
175 -y,x+1/4,z+1/4
176 y,-x+3/4,-z+3/4
177 x+1/4,z+3/4,-y+1/2
178 -x+3/4,-z+1/4,y+1/2
179 -x,z+1/4,y+1/4
180 x,-z+3/4,-y+3/4
181 -x+1/2,-z+1/2,-y
182 x+1/2,z+1/2,y
183 x+3/4,-z,y+3/4
184 -x+1/4,z,-y+1/4
185 z+1/4,y+3/4,-x+1/2
186 -z+3/4,-y+1/4,x+1/2
187 z+3/4,-y,x+3/4
188 -z+1/4,y,-x+1/4
189 -z,y+1/4,x+1/4
190 z,-y+3/4,-x+3/4
191 -z+1/2,-y+1/2,-x
192 z+1/2,y+1/2,x

loop_
_atom_site_label
_atom_site_occupancy
_atom_site_fract_x
_atom_site_fract_y
_atom_site_fract_z
_atom_site_adp_type
_atom_site_B_iso_or_equiv
_atom_site_type_symbol
TCu 0.050 0.375000 0.375000 0.375000 Biso 0.64(2) Cu
TNi 0.110(2) 0.375000 0.375000 0.375000 Biso 0.64(2) Ni
TAl 0.840(2) 0.375000 0.375000 0.375000 Biso 0.64(2) Al
ONi 0.420(2) 0.000000 0.000000 0.000000 Biso 0.56(1) Ni
OAl 0.480(2) 0.000000 0.000000 0.000000 Biso 0.56(1) Al
OCr 0.100 0.000000 0.000000 0.000000 Biso 0.56(1) Cr
O 1.0 0.24470(10) 0.24470(10) 0.24470(10) Biso 0.85(2) O
